data_7024526
loop_
_publ_author_name
'Sun, Yan'
'Zhang, Zhengxing'
'Wang, Xu'
'Li, Xiaoqing'
'Weng, Linhong'
'Zhou, Xigeng'

_publ_section_title
;
 Isocyanate diinsertion into the N-H bond of the 2-pyridylamino ligand of
 organolanthanides.
;
_journal_issue 1
_journal_name_full 'Dalton transactions (Cambridge, England : 2003)'
_journal_page_first 221
_journal_page_last 226
_journal_paper_doi 10.1039/b918181d
_journal_volume 39
_journal_year 2010
_chemical_formula_sum 'C33 H33 Er N4 O3'
_chemical_formula_weight 700.89
_chemical_name_common nsy
_chemical_name_systematic
;
?
;
_space_group_IT_number 14
_symmetry_cell_setting monoclinic
_symmetry_space_group_name_Hall '-P 2yn'
_symmetry_space_group_name_H-M 'P 1 21/n 1'
_atom_sites_solution_hydrogens geom
_atom_sites_solution_primary direct
_atom_sites_solution_secondary difmap
_audit_creation_method SHELXL-97
_cell_angle_alpha 90.00
_cell_angle_beta 94.795(4)
_cell_angle_gamma 90.00
_cell_formula_units_Z 4
_cell_length_a 9.799(3)
_cell_length_b 11.819(3)
_cell_length_c 26.044(8)
_cell_measurement_reflns_used 6020
_cell_measurement_temperature 293(2)
_cell_measurement_theta_max 25.1955
_cell_measurement_theta_min 2.706
_cell_volume 3005.7(15)
_computing_cell_refinement 'Bruker SMART'
_computing_data_collection 'Bruker SMART'
_computing_data_reduction 'Bruker SHELXTL'
_computing_molecular_graphics 'Bruker SHELXTL'
_computing_publication_material 'Bruker SHELXTL'
_computing_structure_refinement 'SHELXL-97 (Sheldrick, 1997)'
_computing_structure_solution 'SHELXS-97 (Sheldrick, 1990)'
_diffrn_ambient_temperature 293(2)
_diffrn_measured_fraction_theta_full 0.977
_diffrn_measured_fraction_theta_max 0.977
_diffrn_measurement_device_type 'CCD area detector'
_diffrn_measurement_method 'phi and omega scans'
_diffrn_radiation_monochromator graphite
_diffrn_radiation_source 'fine-focus sealed tube'
_diffrn_radiation_type MoK\a
_diffrn_radiation_wavelength 0.71073
_diffrn_reflns_av_R_equivalents 0.0410
_diffrn_reflns_av_sigmaI/netI 0.0548
_diffrn_reflns_limit_h_max 12
_diffrn_reflns_limit_h_min -11
_diffrn_reflns_limit_k_max 14
_diffrn_reflns_limit_k_min -14
_diffrn_reflns_limit_l_max 33
_diffrn_reflns_limit_l_min -26
_diffrn_reflns_number 14254
_diffrn_reflns_theta_full 27.01
_diffrn_reflns_theta_max 27.01
_diffrn_reflns_theta_min 1.57
_exptl_absorpt_coefficient_mu 2.832
_exptl_absorpt_correction_T_max 0.6761
_exptl_absorpt_correction_T_min 0.4838
_exptl_absorpt_correction_type multi-scan
_exptl_absorpt_process_details sadabs
_exptl_crystal_colour colorless
_exptl_crystal_density_diffrn 1.549
_exptl_crystal_density_method 'not measured'
_exptl_crystal_description prism
_exptl_crystal_F_000 1404
_exptl_crystal_size_max 0.30
_exptl_crystal_size_mid 0.25
_exptl_crystal_size_min 0.15
_refine_diff_density_max 1.279
_refine_diff_density_min -0.730
_refine_diff_density_rms 0.096
_refine_ls_extinction_method none
_refine_ls_goodness_of_fit_ref 0.911
_refine_ls_hydrogen_treatment mixed
_refine_ls_matrix_type full
_refine_ls_number_parameters 373
_refine_ls_number_reflns 6428
_refine_ls_number_restraints 30
_refine_ls_restrained_S_all 0.914
_refine_ls_R_factor_all 0.0485
_refine_ls_R_factor_gt 0.0319
_refine_ls_shift/su_max 0.003
_refine_ls_shift/su_mean 0.000
_refine_ls_structure_factor_coef Fsqd
_refine_ls_weighting_details 'calc w=1/[\s^2^(Fo^2^)+(0.0340P)^2^+0.0000P] where P=(Fo^2^+2Fc^2^)/3'
_refine_ls_weighting_scheme calc
_refine_ls_wR_factor_gt 0.0678
_refine_ls_wR_factor_ref 0.0708
_reflns_number_gt 4691
_reflns_number_total 6428
_reflns_threshold_expression >2sigma(I)
_cod_data_source_file b918181d.txt
_cod_data_source_block f80721d
_cod_depositor_comments
;
The following automatic conversions were performed:

'_symmetry_cell_setting' value 'Monoclinic' changed to 'monoclinic'
according to /home/saulius/struct/CIF-dictionaries/cif_core.dic
dictionary named 'cif_core.dic' version 2.4.2 from 2011-04-26.

Automatic conversion script
Id: cif_fix_values 1891 2012-01-12 08:04:46Z andrius 
;
_cod_original_cell_volume 3005.6(15)
_cod_original_sg_symbol_H-M P2(1)/n
_cod_database_code 7024526

loop_
_symmetry_equiv_pos_as_xyz
'x, y, z'
'-x+1/2, y+1/2, -z+1/2'
'-x, -y, -z'
'x-1/2, -y-1/2, z-1/2'

loop_
_atom_site_label
_atom_site_type_symbol
_atom_site_fract_x
_atom_site_fract_y
_atom_site_fract_z
_atom_site_U_iso_or_equiv
_atom_site_adp_type
_atom_site_occupancy
_atom_site_symmetry_multiplicity
_atom_site_calc_flag
_atom_site_refinement_flags
Er1 Er 1.056053(16) 0.583774(15) 0.157857(6) 0.03579(7) Uani 1 1 d .
N1 N 0.9418(3) 0.7422(3) 0.19620(12) 0.0431(8) Uani 1 1 d .
N2 N 0.8196(3) 0.5922(3) 0.16926(12) 0.0405(7) Uani 1 1 d .
N3 N 0.7224(3) 0.4401(3) 0.12125(13) 0.0415(8) Uani 1 1 d .
N4 N 0.8288(3) 0.2691(3) 0.10971(15) 0.0550(10) Uani 1 1 d D
H4' H 0.750(3) 0.243(4) 0.1014(16) 0.066 Uiso 1 1 d D
O1 O 0.5919(3) 0.5905(2) 0.13935(13) 0.0601(8) Uani 1 1 d .
O2 O 0.9567(3) 0.4158(2) 0.13680(12) 0.0500(7) Uani 1 1 d .
C1 C 1.1079(9) 0.5663(5) 0.0615(2) 0.086(2) Uani 1 1 d .
H1 H 1.1090 0.4933 0.0482 0.104 Uiso 1 1 calc R
C2 C 1.2148(7) 0.6199(7) 0.0836(2) 0.089(2) Uani 1 1 d .
H2 H 1.3032 0.5910 0.0887 0.106 Uiso 1 1 calc R
C3 C 1.1744(7) 0.7243(6) 0.0977(2) 0.0831(19) Uani 1 1 d .
H3 H 1.2308 0.7792 0.1139 0.100 Uiso 1 1 calc R
C4 C 1.0367(7) 0.7356(5) 0.0842(2) 0.0809(18) Uani 1 1 d .
H4 H 0.9827 0.7985 0.0896 0.097 Uiso 1 1 calc R
C5 C 0.9938(6) 0.6347(7) 0.0611(2) 0.087(2) Uani 1 1 d .
H5 H 0.9054 0.6167 0.0478 0.104 Uiso 1 1 calc R
C6 C 1.1327(6) 0.4674(7) 0.2425(2) 0.0849(19) Uani 1 1 d .
H6 H 1.0712 0.4142 0.2533 0.102 Uiso 1 1 calc R
C7 C 1.1405(7) 0.5797(8) 0.2571(2) 0.098(3) Uani 1 1 d .
H7 H 1.0850 0.6162 0.2792 0.118 Uiso 1 1 calc R
C8 C 1.2476(7) 0.6281(6) 0.2325(3) 0.090(2) Uani 1 1 d .
H8 H 1.2768 0.7029 0.2352 0.108 Uiso 1 1 calc R
C9 C 1.3014(5) 0.5455(6) 0.2037(2) 0.0785(18) Uani 1 1 d .
H9 H 1.3744 0.5548 0.1835 0.094 Uiso 1 1 calc R
C10 C 1.2321(6) 0.4483(5) 0.2092(2) 0.0719(15) Uani 1 1 d .
H10 H 1.2488 0.3799 0.1932 0.086 Uiso 1 1 calc R
C11 C 0.8160(4) 0.6958(3) 0.19362(14) 0.0409(9) Uani 1 1 d .
C12 C 0.7094(4) 0.7476(4) 0.21672(16) 0.0588(12) Uani 1 1 d .
H12 H 0.6229 0.7150 0.2155 0.071 Uiso 1 1 calc R
C13 C 0.7371(5) 0.8500(5) 0.24159(18) 0.0686(15) Uani 1 1 d .
H13 H 0.6682 0.8862 0.2578 0.082 Uiso 1 1 calc R
C14 C 0.8630(5) 0.8979(4) 0.24255(18) 0.0631(13) Uani 1 1 d .
H14 H 0.8804 0.9677 0.2583 0.076 Uiso 1 1 calc R
C15 C 0.9637(5) 0.8416(4) 0.21995(16) 0.0547(12) Uani 1 1 d .
H15 H 1.0506 0.8735 0.2211 0.066 Uiso 1 1 calc R
C16 C 0.7053(4) 0.5487(3) 0.14454(15) 0.0416(10) Uani 1 1 d .
C17 C 0.6015(4) 0.3933(3) 0.09261(17) 0.0452(10) Uani 1 1 d .
C18 C 0.5957(5) 0.3926(4) 0.03994(18) 0.0632(13) Uani 1 1 d .
H18 H 0.6681 0.4206 0.0228 0.076 Uiso 1 1 calc R
C19 C 0.4807(6) 0.3496(5) 0.0128(2) 0.0749(15) Uani 1 1 d .
H19 H 0.4768 0.3472 -0.0230 0.090 Uiso 1 1 calc R
C20 C 0.3741(6) 0.3110(5) 0.0368(3) 0.0800(17) Uani 1 1 d .
H20 H 0.2965 0.2840 0.0177 0.096 Uiso 1 1 calc R
C21 C 0.3796(5) 0.3116(4) 0.0890(2) 0.0761(16) Uani 1 1 d .
H21 H 0.3061 0.2839 0.1057 0.091 Uiso 1 1 calc R
C22 C 0.4944(5) 0.3532(4) 0.1177(2) 0.0618(13) Uani 1 1 d .
H22 H 0.4984 0.3537 0.1536 0.074 Uiso 1 1 calc R
C23 C 0.8415(4) 0.3765(3) 0.12319(15) 0.0412(9) Uani 1 1 d .
C24 C 0.9426(4) 0.1986(3) 0.10119(17) 0.0438(10) Uani 1 1 d .
C25 C 0.9748(5) 0.1803(4) 0.05146(18) 0.0643(13) Uani 1 1 d .
H25 H 0.9261 0.2179 0.0244 0.077 Uiso 1 1 calc R
C26 C 1.0771(6) 0.1081(5) 0.0413(2) 0.0779(16) Uani 1 1 d .
H26 H 1.0985 0.0969 0.0076 0.093 Uiso 1 1 calc R
C27 C 1.1481(6) 0.0522(5) 0.0806(3) 0.0813(18) Uani 1 1 d .
H27 H 1.2163 0.0012 0.0736 0.098 Uiso 1 1 calc R
C28 C 1.1195(6) 0.0707(4) 0.1301(3) 0.0805(17) Uani 1 1 d .
H28 H 1.1700 0.0338 0.1570 0.097 Uiso 1 1 calc R
C29 C 1.0147(5) 0.1449(5) 0.14077(19) 0.0669(14) Uani 1 1 d .
H29 H 0.9945 0.1574 0.1746 0.080 Uiso 1 1 calc R
O3 O 0.6439(6) 1.0818(4) 0.0904(3) 0.144(2) Uani 1 1 d D
C30 C 0.6961(16) 0.9922(9) 0.0732(8) 0.432(17) Uani 1 1 d DU
H30A H 0.7930 0.9933 0.0845 0.518 Uiso 1 1 calc R
H30B H 0.6891 0.9985 0.0359 0.518 Uiso 1 1 calc R
C31 C 0.6464(12) 0.8848(8) 0.0851(4) 0.180(4) Uani 1 1 d DU
H31A H 0.6355 0.8358 0.0551 0.216 Uiso 1 1 calc R
H31B H 0.7033 0.8479 0.1124 0.216 Uiso 1 1 calc R
C32 C 0.5223(9) 0.9197(8) 0.1011(7) 0.264(9) Uani 1 1 d DU
H32A H 0.4939 0.8734 0.1290 0.316 Uiso 1 1 calc R
H32B H 0.4508 0.9201 0.0730 0.316 Uiso 1 1 calc R
C33 C 0.5594(14) 1.0336(9) 0.1182(5) 0.251(7) Uani 1 1 d DU
H33A H 0.4770 1.0792 0.1177 0.301 Uiso 1 1 calc R
H33B H 0.5994 1.0303 0.1535 0.301 Uiso 1 1 calc R

loop_
_atom_site_aniso_label
_atom_site_aniso_U_11
_atom_site_aniso_U_22
_atom_site_aniso_U_33
_atom_site_aniso_U_23
_atom_site_aniso_U_13
_atom_site_aniso_U_12
Er1 0.03123(10) 0.04051(11) 0.03527(10) -0.00170(9) 0.00062(6) -0.00072(9)
N1 0.0400(18) 0.045(2) 0.0434(18) -0.0121(16) -0.0032(15) -0.0018(17)
N2 0.0348(17) 0.0415(19) 0.0447(18) -0.0123(16) 0.0012(14) -0.0005(16)
N3 0.0315(17) 0.039(2) 0.053(2) -0.0068(15) -0.0025(15) -0.0011(14)
N4 0.0380(19) 0.041(2) 0.085(3) -0.0182(19) -0.0031(19) -0.0034(17)
O1 0.0362(15) 0.0482(19) 0.094(2) -0.0154(17) -0.0048(15) 0.0055(14)
O2 0.0352(14) 0.0381(16) 0.076(2) -0.0121(15) -0.0020(14) -0.0003(13)
C1 0.146(6) 0.073(4) 0.043(3) -0.006(3) 0.025(4) 0.001(4)
C2 0.079(4) 0.129(6) 0.063(4) 0.020(4) 0.030(3) 0.007(4)
C3 0.104(5) 0.083(5) 0.064(4) 0.012(3) 0.017(4) -0.043(4)
C4 0.119(5) 0.066(4) 0.061(3) 0.027(3) 0.030(3) 0.036(4)
C5 0.073(4) 0.143(6) 0.041(3) 0.030(4) -0.013(3) -0.017(4)
C6 0.048(3) 0.123(5) 0.080(4) 0.056(4) -0.014(3) -0.011(3)
C7 0.088(5) 0.168(8) 0.036(3) -0.006(4) -0.011(3) 0.061(5)
C8 0.082(4) 0.092(5) 0.088(5) -0.009(4) -0.051(4) -0.004(4)
C9 0.034(3) 0.124(5) 0.076(4) 0.036(4) -0.009(2) 0.004(3)
C10 0.057(3) 0.071(4) 0.084(4) 0.014(3) -0.015(3) 0.018(3)
C11 0.036(2) 0.048(2) 0.039(2) -0.0030(18) 0.0004(18) 0.0040(18)
C12 0.045(2) 0.071(3) 0.060(3) -0.013(3) 0.006(2) 0.006(3)
C13 0.061(3) 0.081(4) 0.064(3) -0.030(3) 0.006(3) 0.015(3)
C14 0.070(3) 0.055(3) 0.062(3) -0.026(2) -0.004(3) 0.006(3)
C15 0.051(3) 0.059(3) 0.054(3) -0.020(2) -0.002(2) -0.005(2)
C16 0.035(2) 0.043(2) 0.047(2) 0.0017(18) 0.0038(18) -0.0021(18)
C17 0.037(2) 0.037(3) 0.061(3) -0.0074(19) -0.004(2) -0.0020(18)
C18 0.067(3) 0.066(3) 0.055(3) -0.001(2) -0.006(2) -0.012(3)
C19 0.082(4) 0.065(4) 0.072(4) -0.004(3) -0.024(3) -0.008(3)
C20 0.059(3) 0.068(4) 0.108(5) -0.027(3) -0.025(3) -0.006(3)
C21 0.048(3) 0.070(4) 0.111(5) -0.028(3) 0.011(3) -0.015(3)
C22 0.051(3) 0.059(3) 0.075(3) -0.019(3) 0.005(3) -0.012(2)
C23 0.041(2) 0.040(2) 0.042(2) 0.0001(18) 0.0028(19) -0.0003(19)
C24 0.044(2) 0.030(2) 0.056(3) -0.0040(19) -0.003(2) -0.0024(18)
C25 0.067(3) 0.066(3) 0.059(3) 0.008(3) 0.003(3) 0.007(3)
C26 0.077(4) 0.080(4) 0.079(4) -0.014(3) 0.023(3) 0.004(3)
C27 0.061(3) 0.053(3) 0.131(6) -0.020(4) 0.013(4) 0.008(3)
C28 0.073(4) 0.060(4) 0.104(5) 0.011(3) -0.028(3) 0.012(3)
C29 0.071(3) 0.078(4) 0.050(3) 0.001(3) -0.008(3) 0.008(3)
O3 0.121(4) 0.088(4) 0.228(7) -0.037(4) 0.054(4) -0.038(3)
C30 0.50(3) 0.165(13) 0.69(4) -0.234(18) 0.43(3) -0.209(16)
C31 0.198(11) 0.132(9) 0.207(11) -0.002(8) -0.007(9) 0.040(8)
C32 0.087(6) 0.100(8) 0.60(3) 0.009(11) 0.020(12) -0.025(6)
C33 0.308(17) 0.159(11) 0.311(17) -0.061(11) 0.183(14) -0.063(11)

loop_
_atom_type_symbol
_atom_type_description
_atom_type_scat_dispersion_real
_atom_type_scat_dispersion_imag
_atom_type_scat_source
C C 0.0033 0.0016 'International Tables Vol C Tables 4.2.6.8 and 6.1.1.4'
H H 0.0000 0.0000 'International Tables Vol C Tables 4.2.6.8 and 6.1.1.4'
N N 0.0061 0.0033 'International Tables Vol C Tables 4.2.6.8 and 6.1.1.4'
O O 0.0106 0.0060 'International Tables Vol C Tables 4.2.6.8 and 6.1.1.4'
Er Er -0.2586 4.9576 'International Tables Vol C Tables 4.2.6.8 and 6.1.1.4'

loop_
_geom_angle_atom_site_label_1
_geom_angle_atom_site_label_2
_geom_angle_atom_site_label_3
_geom_angle
O2 Er1 N2 70.12(10)
O2 Er1 N1 124.82(10)
N2 Er1 N1 55.06(10)
O2 Er1 C1 79.14(17)
N2 Er1 C1 113.3(2)
N1 Er1 C1 125.99(16)
O2 Er1 C5 84.67(19)
N2 Er1 C5 87.67(16)
N1 Er1 C5 98.1(2)
C1 Er1 C5 30.61(19)
O2 Er1 C2 103.6(2)
N2 Er1 C2 137.39(17)
N1 Er1 C2 120.0(2)
C1 Er1 C2 29.14(18)
C5 Er1 C2 49.81(19)
O2 Er1 C3 128.01(15)
N2 Er1 C3 122.44(18)
N1 Er1 C3 89.96(19)
C1 Er1 C3 49.00(19)
C5 Er1 C3 49.96(19)
C2 Er1 C3 30.04(18)
O2 Er1 C4 114.88(19)
N2 Er1 C4 92.95(17)
N1 Er1 C4 76.49(14)
C1 Er1 C4 50.12(18)
C5 Er1 C4 30.69(18)
C2 Er1 C4 50.11(19)
C3 Er1 C4 30.36(17)
O2 Er1 C9 108.54(17)
N2 Er1 C9 144.89(15)
N1 Er1 C9 112.29(18)
C1 Er1 C9 100.3(2)
C5 Er1 C9 127.44(19)
C2 Er1 C9 77.70(19)
C3 Er1 C9 87.0(2)
C4 Er1 C9 117.2(2)
O2 Er1 C10 80.79(14)
N2 Er1 C10 124.69(16)
N1 Er1 C10 124.22(15)
C1 Er1 C10 105.5(2)
C5 Er1 C10 136.0(2)
C2 Er1 C10 94.0(2)
C3 Er1 C10 112.6(2)
C4 Er1 C10 142.3(2)
C9 Er1 C10 29.65(15)
O2 Er1 C8 128.24(17)
N2 Er1 C8 122.9(2)
N1 Er1 C8 82.44(18)
C1 Er1 C8 122.7(3)
C5 Er1 C8 139.4(2)
C2 Er1 C8 94.7(2)
C3 Er1 C8 89.5(2)
C4 Er1 C8 114.0(2)
C9 Er1 C8 29.97(18)
C10 Er1 C8 49.58(19)
O2 Er1 C7 108.3(2)
N2 Er1 C7 96.18(17)
N1 Er1 C7 74.39(16)
C1 Er1 C7 150.1(2)
C5 Er1 C7 167.0(3)
C2 Er1 C7 124.6(2)
C3 Er1 C7 118.5(2)
C4 Er1 C7 136.4(3)
C9 Er1 C7 49.82(18)
C10 Er1 C7 49.87(18)
C8 Er1 C7 30.64(19)
C15 N1 C11 119.5(3)
C15 N1 Er1 143.4(3)
C11 N1 Er1 96.7(2)
C16 N2 C11 120.4(3)
C16 N2 Er1 135.2(2)
C11 N2 Er1 99.1(2)
C23 N3 C16 126.7(3)
C23 N3 C17 117.4(3)
C16 N3 C17 116.0(3)
C23 N4 C24 123.1(3)
C23 N4 H4' 119(3)
C24 N4 H4' 117(3)
C23 O2 Er1 139.4(3)
C2 C1 C5 109.7(6)
C2 C1 Er1 75.7(3)
C5 C1 Er1 74.9(3)
C2 C1 H1 125.2
C5 C1 H1 125.2
Er1 C1 H1 116.1
C1 C2 C3 108.5(6)
C1 C2 Er1 75.1(3)
C3 C2 Er1 75.1(3)
C1 C2 H2 125.7
C3 C2 H2 125.7
Er1 C2 H2 116.1
C2 C3 C4 108.7(6)
C2 C3 Er1 74.9(3)
C4 C3 Er1 74.9(3)
C2 C3 H3 125.6
C4 C3 H3 125.6
Er1 C3 H3 116.6
C3 C4 C5 106.5(6)
C3 C4 Er1 74.7(3)
C5 C4 Er1 74.3(3)
C3 C4 H4 126.7
C5 C4 H4 126.7
Er1 C4 H4 116.4
C1 C5 C4 106.5(6)
C1 C5 Er1 74.5(3)
C4 C5 Er1 75.0(3)
C1 C5 H5 126.7
C4 C5 H5 126.7
Er1 C5 H5 116.1
C10 C6 C7 107.8(5)
C10 C6 Er1 74.2(3)
C7 C6 Er1 74.7(3)
C10 C6 H6 126.1
C7 C6 H6 126.1
Er1 C6 H6 117.1
C6 C7 C8 107.1(6)
C6 C7 Er1 75.1(3)
C8 C7 Er1 74.3(3)
C6 C7 H7 126.5
C8 C7 H7 126.5
Er1 C7 H7 116.3
C9 C8 C7 107.4(6)
C9 C8 Er1 74.7(3)
C7 C8 Er1 75.0(3)
C9 C8 H8 126.3
C7 C8 H8 126.3
Er1 C8 H8 116.1
C10 C9 C8 109.3(5)
C10 C9 Er1 75.3(3)
C8 C9 Er1 75.3(3)
C10 C9 H9 125.3
C8 C9 H9 125.3
Er1 C9 H9 116.1
C9 C10 C6 108.4(6)
C9 C10 Er1 75.1(3)
C6 C10 Er1 75.7(3)
C9 C10 H10 125.8
C6 C10 H10 125.8
Er1 C10 H10 115.6
N1 C11 N2 109.0(3)
N1 C11 C12 121.1(4)
N2 C11 C12 129.7(4)
N1 C11 Er1 56.05(19)
N2 C11 Er1 53.05(18)
C12 C11 Er1 173.0(3)
C13 C12 C11 117.5(4)
C13 C12 H12 121.3
C11 C12 H12 121.3
C14 C13 C12 120.9(4)
C14 C13 H13 119.5
C12 C13 H13 119.5
C13 C14 C15 118.6(4)
C13 C14 H14 120.7
C15 C14 H14 120.7
N1 C15 C14 122.3(4)
N1 C15 H15 118.8
C14 C15 H15 118.8
O1 C16 N2 127.9(4)
O1 C16 N3 117.1(4)
N2 C16 N3 115.0(3)
C22 C17 C18 120.6(4)
C22 C17 N3 120.7(4)
C18 C17 N3 118.7(4)
C17 C18 C19 118.8(5)
C17 C18 H18 120.6
C19 C18 H18 120.6
C20 C19 C18 121.4(5)
C20 C19 H19 119.3
C18 C19 H19 119.3
C19 C20 C21 119.9(5)
C19 C20 H20 120.0
C21 C20 H20 120.0
C20 C21 C22 120.3(5)
C20 C21 H21 119.9
C22 C21 H21 119.9
C17 C22 C21 119.0(5)
C17 C22 H22 120.5
C21 C22 H22 120.5
O2 C23 N4 119.8(4)
O2 C23 N3 123.3(4)
N4 C23 N3 116.8(4)
C29 C24 C25 119.7(4)
C29 C24 N4 121.3(4)
C25 C24 N4 118.9(4)
C26 C25 C24 120.8(5)
C26 C25 H25 119.6
C24 C25 H25 119.6
C27 C26 C25 119.9(5)
C27 C26 H26 120.1
C25 C26 H26 120.1
C26 C27 C28 120.2(5)
C26 C27 H27 119.9
C28 C27 H27 119.9
C27 C28 C29 120.1(5)
C27 C28 H28 119.9
C29 C28 H28 119.9
C24 C29 C28 119.2(5)
C24 C29 H29 120.4
C28 C29 H29 120.4
C30 O3 C33 97.3(9)
O3 C30 C31 121.1(10)
O3 C30 H30A 107.1
C31 C30 H30A 107.1
O3 C30 H30B 107.1
C31 C30 H30B 107.1
H30A C30 H30B 106.8
C32 C31 C30 97.3(9)
C32 C31 H31A 112.3
C30 C31 H31A 112.3
C32 C31 H31B 112.3
C30 C31 H31B 112.3
H31A C31 H31B 109.9
C31 C32 C33 99.5(8)
C31 C32 H32A 111.9
C33 C32 H32A 111.9
C31 C32 H32B 111.9
C33 C32 H32B 111.9
H32A C32 H32B 109.6
O3 C33 C32 113.4(9)
O3 C33 H33A 108.9
C32 C33 H33A 108.9
O3 C33 H33B 108.9
C32 C33 H33B 108.9
H33A C33 H33B 107.7

loop_
_geom_bond_atom_site_label_1
_geom_bond_atom_site_label_2
_geom_bond_distance
Er1 O2 2.259(3)
Er1 N2 2.363(3)
Er1 N1 2.438(3)
Er1 C1 2.609(5)
Er1 C5 2.613(5)
Er1 C2 2.616(5)
Er1 C3 2.619(5)
Er1 C4 2.621(5)
Er1 C9 2.633(5)
Er1 C10 2.636(5)
Er1 C8 2.640(5)
Er1 C7 2.649(5)
N1 C15 1.337(5)
N1 C11 1.345(5)
N2 C16 1.346(5)
N2 C11 1.381(5)
N3 C23 1.385(5)
N3 C16 1.435(5)
N3 C17 1.456(5)
N4 C23 1.321(5)
N4 C24 1.424(5)
N4 H4' 0.843(19)
O1 C16 1.214(4)
O2 C23 1.244(5)
C1 C2 1.314(8)
C1 C5 1.379(9)
C1 H1 0.9300
C2 C3 1.357(8)
C2 H2 0.9300
C3 C4 1.372(7)
C3 H3 0.9300
C4 C5 1.385(8)
C4 H4 0.9300
C5 H5 0.9300
C6 C10 1.377(8)
C6 C7 1.381(8)
C6 H6 0.9300
C7 C8 1.397(9)
C7 H7 0.9300
C8 C9 1.363(8)
C8 H8 0.9300
C9 C10 1.348(7)
C9 H9 0.9300
C10 H10 0.9300
C11 C12 1.390(5)
C12 C13 1.388(6)
C12 H12 0.9300
C13 C14 1.356(6)
C13 H13 0.9300
C14 C15 1.363(6)
C14 H14 0.9300
C15 H15 0.9300
C17 C22 1.368(6)
C17 C18 1.368(6)
C18 C19 1.377(7)
C18 H18 0.9300
C19 C20 1.341(7)
C19 H19 0.9300
C20 C21 1.357(8)
C20 H20 0.9300
C21 C22 1.388(6)
C21 H21 0.9300
C22 H22 0.9300
C24 C29 1.358(6)
C24 C25 1.375(6)
C25 C26 1.360(7)
C25 H25 0.9300
C26 C27 1.358(8)
C26 H26 0.9300
C27 C28 1.361(8)
C27 H27 0.9300
C28 C29 1.396(7)
C28 H28 0.9300
C29 H29 0.9300
O3 C30 1.274(8)
O3 C33 1.277(8)
C30 C31 1.404(12)
C30 H30A 0.9700
C30 H30B 0.9700
C31 C32 1.382(11)
C31 H31A 0.9700
C31 H31B 0.9700
C32 C33 1.454(11)
C32 H32A 0.9700
C32 H32B 0.9700
C33 H33A 0.9700
C33 H33B 0.9700

loop_
_geom_hbond_atom_site_label_D
_geom_hbond_atom_site_label_H
_geom_hbond_atom_site_label_A
_geom_hbond_distance_DH
_geom_hbond_distance_HA
_geom_hbond_distance_DA
_geom_hbond_angle_DHA
_geom_hbond_site_symmetry_A
N4 H4' O3 0.843(19) 2.18(3) 2.878(6) 140(4) 1_545
